data_4121351
loop_
_publ_author_name
'Jerome R. Robinson'
'Zachary Gordon'
'Corwin H. Booth'
'Patrick J. Carroll'
'Patrick J. Walsh'
'Eric J. Schelter'

_publ_section_title
;
 Tuning Reactivity and Electronic Properties through Ligand Reorganization
 within a Cerium Heterobimetallic Framework
;
_journal_name_full 'Journal of the American Chemical Society'
_journal_page_first 19016
_journal_page_last 19024
_journal_paper_doi 10.1021/ja410688w
_journal_volume 135
_journal_year 2013
_chemical_formula_sum 'C80 H76 Ce Li3 N3 O11'
_chemical_formula_weight 1416.38
_space_group_IT_number 4
_symmetry_cell_setting monoclinic
_symmetry_Int_Tables_number 4
_symmetry_space_group_name_Hall 'P 2yb'
_symmetry_space_group_name_H-M 'P 1 21 1'
_atom_sites_solution_hydrogens geom
_atom_sites_solution_primary direct
_audit_creation_method SHELXL-97
_cell_angle_alpha 90.00
_cell_angle_beta 111.236(2)
_cell_angle_gamma 90.00
_cell_formula_units_Z 4
_cell_length_a 24.9724(11)
_cell_length_b 11.3739(5)
_cell_length_c 28.3222(12)
_cell_measurement_temperature 143(1)
_cell_volume 7498.2(6)
_computing_data_collection 'Bruker APEX2'
_computing_data_reduction 'Bruker SAINT'
_computing_structure_refinement 'SHELXL-97 (Sheldrick, 2008)'
_computing_structure_solution 'SHELXS-97 (Sheldrick, 2008)'
_diffrn_ambient_temperature 143(1)
_diffrn_measured_fraction_theta_full 0.995
_diffrn_measured_fraction_theta_max 0.995
_diffrn_measurement_device 'CCD Area Detector'
_diffrn_measurement_device_type 'Bruker APEXII'
_diffrn_measurement_method 'phi and omega scans'
_diffrn_radiation_monochromator graphite
_diffrn_radiation_source 'sealed tube'
_diffrn_radiation_type MoK\a
_diffrn_radiation_wavelength 0.71073
_diffrn_reflns_av_R_equivalents 0.0605
_diffrn_reflns_av_sigmaI/netI 0.0624
_diffrn_reflns_limit_h_max 32
_diffrn_reflns_limit_h_min -32
_diffrn_reflns_limit_k_max 10
_diffrn_reflns_limit_k_min -14
_diffrn_reflns_limit_l_max 36
_diffrn_reflns_limit_l_min -36
_diffrn_reflns_number 184464
_diffrn_reflns_theta_full 27.55
_diffrn_reflns_theta_max 27.55
_diffrn_reflns_theta_min 1.54
_exptl_absorpt_coefficient_mu 0.666
_exptl_absorpt_correction_T_max 0.7456
_exptl_absorpt_correction_T_min 0.6556
_exptl_absorpt_correction_type multi-scan
_exptl_absorpt_process_details '(SADABS; Sheldrick, 2007)'
_exptl_crystal_density_diffrn 1.255
_exptl_crystal_F_000 2928
_exptl_crystal_size_max 0.30
_exptl_crystal_size_mid 0.05
_exptl_crystal_size_min 0.03
_refine_diff_density_max 0.831
_refine_diff_density_min -1.030
_refine_diff_density_rms 0.073
_refine_ls_abs_structure_details 'Flack H D (1983), Acta Cryst. A39, 876-881'
_refine_ls_abs_structure_Flack -0.016(6)
_refine_ls_extinction_method none
_refine_ls_goodness_of_fit_ref 1.011
_refine_ls_hydrogen_treatment constr
_refine_ls_matrix_type full
_refine_ls_number_parameters 1766
_refine_ls_number_reflns 31536
_refine_ls_number_restraints 416
_refine_ls_restrained_S_all 1.022
_refine_ls_R_factor_all 0.0615
_refine_ls_R_factor_gt 0.0449
_refine_ls_shift/su_max 0.003
_refine_ls_shift/su_mean 0.000
_refine_ls_structure_factor_coef Fsqd
_refine_ls_weighting_details 'calc w=1/[\s^2^(Fo^2^)+(0.0453P)^2^+3.2785P] where P=(Fo^2^+2Fc^2^)/3'
_refine_ls_weighting_scheme calc
_refine_ls_wR_factor_gt 0.0930
_refine_ls_wR_factor_ref 0.0978
_reflns_number_gt 25640
_reflns_number_total 31536
_reflns_threshold_expression >2sigma(I)
_cod_data_source_file ja410688w_si_002_09.cif
_cod_data_source_block UP4274
_cod_original_sg_symbol_H-M 'P 21 '
_cod_database_code 4121351

loop_
_symmetry_equiv_pos_as_xyz
'x, y, z'
'-x, y+1/2, -z'

loop_
_atom_site_label
_atom_site_type_symbol
_atom_site_fract_x
_atom_site_fract_y
_atom_site_fract_z
_atom_site_U_iso_or_equiv
_atom_site_adp_type
_atom_site_occupancy
_atom_site_symmetry_multiplicity
_atom_site_calc_flag
_atom_site_refinement_flags
Ce1 Ce 0.754726(10) 0.711207(18) 0.016850(8) 0.02316(7) Uani 1 1 d .
O1 O 0.68839(12) 0.8577(3) -0.00600(10) 0.0275(6) Uani 1 1 d .
O2 O 0.72204(11) 0.7201(3) 0.08233(10) 0.0292(7) Uani 1 1 d .
O3 O 0.82885(10) 0.7289(3) 0.09301(9) 0.0234(6) Uani 1 1 d .
O4 O 0.82753(12) 0.5933(3) 0.01015(10) 0.0229(7) Uani 1 1 d .
O5 O 0.81801(12) 0.8318(2) -0.00569(10) 0.0260(6) Uani 1 1 d .
O6 O 0.71524(12) 0.7165(3) -0.07090(10) 0.0311(7) Uani 1 1 d .
N1 N 0.70509(17) 0.5306(4) 0.00531(15) 0.0341(9) Uani 1 1 d .
N2 N 0.69125(16) 0.4501(4) -0.02294(15) 0.0352(9) Uani 1 1 d .
N3 N 0.6781(2) 0.3711(4) -0.04966(17) 0.0587(13) Uani 1 1 d .
C1 C 0.68017(16) 0.9439(4) 0.02323(15) 0.0259(9) Uani 1 1 d .
C2 C 0.70092(18) 1.0566(4) 0.01919(18) 0.0337(11) Uani 1 1 d .
H2 H 0.7193 1.0687 -0.0037 0.045 Uiso 1 1 calc R
C3 C 0.69511(19) 1.1495(4) 0.04767(19) 0.0438(12) Uani 1 1 d .
H3 H 0.7080 1.2237 0.0430 0.058 Uiso 1 1 calc R
C4 C 0.66967(18) 1.1328(4) 0.08392(18) 0.0371(11) Uani 1 1 d .
C5 C 0.6667(2) 1.2262(6) 0.1156(2) 0.0624(17) Uani 1 1 d .
H5 H 0.6782 1.3013 0.1103 0.083 Uiso 1 1 calc R
C6 C 0.6281(2) 1.0962(6) 0.1612(2) 0.0639(17) Uani 1 1 d .
H6 H 0.6155 1.0843 0.1880 0.085 Uiso 1 1 calc R
C7 C 0.6472(3) 1.2072(6) 0.1533(2) 0.0700(18) Uani 1 1 d .
H7 H 0.6464 1.2690 0.1745 0.093 Uiso 1 1 calc R
C8 C 0.62802(19) 1.0040(5) 0.12954(18) 0.0442(12) Uani 1 1 d .
H8 H 0.6143 0.9308 0.1345 0.059 Uiso 1 1 calc R
C9 C 0.64890(17) 1.0201(4) 0.08907(17) 0.0357(11) Uani 1 1 d .
C10 C 0.65223(16) 0.9243(4) 0.05737(15) 0.0265(9) Uani 1 1 d .
C11 C 0.62904(16) 0.8075(4) 0.06198(14) 0.0237(9) Uani 1 1 d .
C12 C 0.56954(17) 0.7912(5) 0.05285(14) 0.0303(9) Uani 1 1 d .
C13 C 0.52816(18) 0.8793(4) 0.03441(16) 0.0370(11) Uani 1 1 d .
H13 H 0.5396 0.9540 0.0285 0.049 Uiso 1 1 calc R
C14 C 0.47120(19) 0.8581(5) 0.02484(19) 0.0480(13) Uani 1 1 d .
H14 H 0.4446 0.9180 0.0116 0.064 Uiso 1 1 calc R
C15 C 0.4523(2) 0.7490(5) 0.0345(2) 0.0490(15) Uani 1 1 d .
H15 H 0.4136 0.7379 0.0290 0.065 Uiso 1 1 calc R
C16 C 0.4897(2) 0.6584(5) 0.05186(18) 0.0437(12) Uani 1 1 d .
H16 H 0.4765 0.5855 0.0578 0.058 Uiso 1 1 calc R
C17 C 0.55010(18) 0.6758(4) 0.06105(16) 0.0337(11) Uani 1 1 d .
C18 C 0.5892(2) 0.5835(5) 0.07739(18) 0.0389(12) Uani 1 1 d .
H18 H 0.5767 0.5103 0.0839 0.052 Uiso 1 1 calc R
C19 C 0.6454(2) 0.5992(4) 0.08399(18) 0.0369(11) Uani 1 1 d .
H19 H 0.6708 0.5362 0.0939 0.049 Uiso 1 1 calc R
C20 C 0.66573(17) 0.7115(5) 0.07580(14) 0.0294(10) Uani 1 1 d .
C21 C 0.88495(17) 0.7447(4) 0.10196(14) 0.0255(9) Uani 1 1 d .
C22 C 0.90698(19) 0.8607(4) 0.11289(16) 0.0300(11) Uani 1 1 d .
H22 H 0.8824 0.9215 0.1136 0.040 Uiso 1 1 calc R
C23 C 0.96302(19) 0.8849(4) 0.12228(17) 0.0374(11) Uani 1 1 d .
H23 H 0.9767 0.9611 0.1307 0.050 Uiso 1 1 calc R
C24 C 1.00099(16) 0.7953(4) 0.11937(16) 0.0317(10) Uani 1 1 d .
C25 C 1.05846(19) 0.8201(4) 0.12610(18) 0.0386(11) Uani 1 1 d .
H25 H 1.0724 0.8961 0.1344 0.051 Uiso 1 1 calc R
C26 C 1.09400(19) 0.7346(5) 0.12070(19) 0.0482(14) Uani 1 1 d .
H26 H 1.1319 0.7523 0.1252 0.064 Uiso 1 1 calc R
C27 C 1.07320(18) 0.6197(4) 0.10830(17) 0.0365(11) Uani 1 1 d .
H27 H 1.0974 0.5613 0.1044 0.048 Uiso 1 1 calc R
C28 C 1.01821(17) 0.5933(4) 0.10195(15) 0.0294(9) Uani 1 1 d .
H28 H 1.0054 0.5165 0.0937 0.039 Uiso 1 1 calc R
C29 C 0.97927(17) 0.6785(4) 0.10736(14) 0.0274(10) Uani 1 1 d .
C30 C 0.92079(16) 0.6526(4) 0.09941(14) 0.0220(8) Uani 1 1 d .
C31 C 0.89715(16) 0.5313(4) 0.08882(14) 0.0233(9) Uani 1 1 d .
C32 C 0.91986(16) 0.4383(4) 0.12510(14) 0.0226(8) Uani 1 1 d .
C33 C 0.96294(17) 0.4563(4) 0.17327(15) 0.0315(10) Uani 1 1 d .
H33 H 0.9776 0.5315 0.1825 0.042 Uiso 1 1 calc R
C34 C 0.98358(19) 0.3656(4) 0.20663(16) 0.0376(11) Uani 1 1 d .
H34 H 1.0119 0.3801 0.2381 0.050 Uiso 1 1 calc R
C35 C 0.9625(2) 0.2507(5) 0.19398(18) 0.0449(13) Uani 1 1 d .
H35 H 0.9775 0.1891 0.2165 0.060 Uiso 1 1 calc R
C36 C 0.9198(2) 0.2303(5) 0.14820(18) 0.0430(13) Uani 1 1 d .
H36 H 0.9050 0.1548 0.1403 0.057 Uiso 1 1 calc R
C37 C 0.89779(17) 0.3217(4) 0.11275(15) 0.0275(9) Uani 1 1 d .
C38 C 0.85145(17) 0.3040(4) 0.06603(15) 0.0290(9) Uani 1 1 d .
H38 H 0.8361 0.2290 0.0580 0.039 Uiso 1 1 calc R
C39 C 0.82901(18) 0.3920(4) 0.03303(16) 0.0269(10) Uani 1 1 d .
H39 H 0.7987 0.3771 0.0028 0.036 Uiso 1 1 calc R
C40 C 0.85174(17) 0.5089(3) 0.04435(15) 0.0220(8) Uani 1 1 d .
C41 C 0.80506(16) 0.9142(3) -0.04146(15) 0.0229(8) Uani 1 1 d .
C42 C 0.81250(19) 1.0333(4) -0.02620(17) 0.0327(10) Uani 1 1 d .
H42 H 0.8287 1.0519 0.0080 0.043 Uiso 1 1 calc R
C43 C 0.7960(2) 1.1208(4) -0.06133(19) 0.0386(11) Uani 1 1 d .
H43 H 0.8010 1.1985 -0.0505 0.051 Uiso 1 1 calc R
C44 C 0.77163(18) 1.0970(4) -0.11373(18) 0.0341(10) Uani 1 1 d .
C45 C 0.7506(2) 1.1858(4) -0.1499(2) 0.0464(13) Uani 1 1 d .
H45 H 0.7524 1.2637 -0.1394 0.062 Uiso 1 1 calc R
C46 C 0.7277(2) 1.1605(5) -0.2001(2) 0.0529(15) Uani 1 1 d .
H46 H 0.7144 1.2207 -0.2237 0.070 Uiso 1 1 calc R
C47 C 0.7240(2) 1.0448(5) -0.2162(2) 0.0466(13) Uani 1 1 d .
H47 H 0.7078 1.0284 -0.2507 0.062 Uiso 1 1 calc R
C48 C 0.74377(18) 0.9531(4) -0.18234(17) 0.0345(10) Uani 1 1 d .
H48 H 0.7413 0.8763 -0.1942 0.046 Uiso 1 1 calc R
C49 C 0.76805(17) 0.9760(4) -0.12927(16) 0.0295(10) Uani 1 1 d .
C50 C 0.78557(17) 0.8861(4) -0.09337(15) 0.0229(9) Uani 1 1 d .
C51 C 0.78348(17) 0.7605(3) -0.10840(14) 0.0238(9) Uani 1 1 d .
C52 C 0.81892(17) 0.7187(4) -0.13451(14) 0.0265(9) Uani 1 1 d .
C53 C 0.86101(17) 0.7909(4) -0.14326(14) 0.0311(9) Uani 1 1 d .
H53 H 0.8651 0.8688 -0.1326 0.041 Uiso 1 1 calc R
C54 C 0.8961(2) 0.7468(4) -0.16746(17) 0.0398(12) Uani 1 1 d .
H54 H 0.9233 0.7952 -0.1728 0.053 Uiso 1 1 calc R
C55 C 0.8907(2) 0.6307(5) -0.18380(16) 0.0462(13) Uani 1 1 d .
H55 H 0.9145 0.6017 -0.1999 0.062 Uiso 1 1 calc R
C56 C 0.8508(2) 0.5593(5) -0.17641(16) 0.0421(12) Uani 1 1 d .
H56 H 0.8471 0.4823 -0.1882 0.056 Uiso 1 1 calc R
C57 C 0.81458(19) 0.6001(4) -0.15110(15) 0.0322(10) Uani 1 1 d .
C58 C 0.7742(2) 0.5272(4) -0.14201(17) 0.0425(12) Uani 1 1 d .
H58 H 0.7696 0.4506 -0.1542 0.057 Uiso 1 1 calc R
C59 C 0.7415(2) 0.5657(4) -0.11572(16) 0.0371(11) Uani 1 1 d .
H59 H 0.7158 0.5146 -0.1093 0.049 Uiso 1 1 calc R
C60 C 0.74649(19) 0.6832(4) -0.09811(14) 0.0283(10) Uani 1 1 d .
O7 O 0.81162(14) 0.8759(3) 0.18473(11) 0.0456(8) Uani 1 1 d U
C61 C 0.7892(2) 0.9907(5) 0.1716(2) 0.0561(14) Uani 1 1 d U
H61a H 0.7520 0.9973 0.1749 0.075 Uiso 1 1 calc R
H61b H 0.7848 1.0085 0.1369 0.075 Uiso 1 1 calc R
C62 C 0.8311(2) 1.0738(5) 0.2072(2) 0.0640(15) Uani 1 1 d U
H62a H 0.8370 1.1422 0.1892 0.085 Uiso 1 1 calc R
H62b H 0.8174 1.0996 0.2335 0.085 Uiso 1 1 calc R
C63 C 0.8840(3) 1.0066(6) 0.2288(2) 0.0693(16) Uani 1 1 d U
H63a H 0.9062 1.0330 0.2629 0.092 Uiso 1 1 calc R
H63b H 0.9074 1.0131 0.2081 0.092 Uiso 1 1 calc R
C64 C 0.8635(2) 0.8849(6) 0.22902(19) 0.0629(15) Uani 1 1 d U
H64a H 0.8920 0.8289 0.2272 0.084 Uiso 1 1 calc R
H64b H 0.8556 0.8697 0.2596 0.084 Uiso 1 1 calc R
O8 O 0.80484(15) 0.6168(3) 0.18969(13) 0.0500(9) Uani 1 1 d U
C65 C 0.7810(4) 0.6272(7) 0.2288(3) 0.091(2) Uani 1 1 d U
H65a H 0.8067 0.6718 0.2572 0.121 Uiso 1 1 calc R
H65b H 0.7443 0.6673 0.2159 0.121 Uiso 1 1 calc R
C66 C 0.7738(4) 0.5099(6) 0.2447(3) 0.086(2) Uani 1 1 d U
H66a H 0.7387 0.5043 0.2518 0.115 Uiso 1 1 calc R
H66b H 0.8059 0.4887 0.2751 0.115 Uiso 1 1 calc R
C67 C 0.7712(4) 0.4333(7) 0.2032(2) 0.100(2) Uani 1 1 d U
H67a H 0.7318 0.4233 0.1801 0.132 Uiso 1 1 calc R
H67b H 0.7873 0.3568 0.2156 0.132 Uiso 1 1 calc R
C68 C 0.8062(3) 0.4946(6) 0.1775(3) 0.0731(17) Uani 1 1 d U
H68a H 0.8454 0.4654 0.1900 0.097 Uiso 1 1 calc R
H68b H 0.7898 0.4826 0.1412 0.097 Uiso 1 1 calc R
O9 O 0.93673(11) 0.7152(3) -0.02105(10) 0.0337(6) Uani 1 1 d DU
C69 C 0.9720(2) 0.8175(4) -0.01732(19) 0.0420(11) Uani 1 1 d DU
H69a H 0.9879 0.8449 0.0174 0.056 Uiso 1 1 calc R
H69b H 0.9495 0.8804 -0.0383 0.056 Uiso 1 1 calc R
C70 C 1.0187(3) 0.7816(6) -0.0349(3) 0.0829(19) Uani 1 1 d DU
H70a H 1.0117 0.8125 -0.0686 0.110 Uiso 1 1 calc R
H70b H 1.0553 0.8114 -0.0121 0.110 Uiso 1 1 calc R
C71 C 1.0192(2) 0.6541(5) -0.0357(3) 0.0654(16) Uani 1 1 d DU
H71a H 1.0495 0.6240 -0.0059 0.087 Uiso 1 1 calc R
H71b H 1.0254 0.6258 -0.0655 0.087 Uiso 1 1 calc R
C72 C 0.96158(19) 0.6148(4) -0.03625(18) 0.0415(11) Uani 1 1 d DU
H72a H 0.9375 0.5893 -0.0699 0.055 Uiso 1 1 calc R
H72b H 0.9659 0.5501 -0.0129 0.055 Uiso 1 1 calc R
O10 O 0.63332(16) 0.9789(3) -0.12193(13) 0.0584(10) Uani 1 1 d U
C73 C 0.6272(3) 1.0993(6) -0.1090(2) 0.0642(15) Uani 1 1 d U
H73a H 0.6632 1.1410 -0.1018 0.085 Uiso 1 1 calc R
H73b H 0.6171 1.1023 -0.0790 0.085 Uiso 1 1 calc R
C74 C 0.5814(4) 1.1550(7) -0.1522(3) 0.095(2) Uani 1 1 d U
H74a H 0.5452 1.1556 -0.1469 0.126 Uiso 1 1 calc R
H74b H 0.5916 1.2351 -0.1573 0.126 Uiso 1 1 calc R
C75 C 0.5783(4) 1.0807(7) -0.1950(3) 0.099(2) Uani 1 1 d U
H75a H 0.6022 1.1126 -0.2123 0.132 Uiso 1 1 calc R
H75b H 0.5390 1.0765 -0.2189 0.132 Uiso 1 1 calc R
C76 C 0.5986(3) 0.9628(6) -0.1749(2) 0.0772(18) Uani 1 1 d U
H76a H 0.5664 0.9113 -0.1786 0.103 Uiso 1 1 calc R
H76b H 0.6214 0.9284 -0.1928 0.103 Uiso 1 1 calc R
O11 O 0.58588(15) 0.7586(3) -0.10228(14) 0.0514(10) Uani 1 1 d U
C77 C 0.5426(3) 0.7886(7) -0.0836(3) 0.0758(17) Uani 1 1 d U
H77a H 0.5147 0.8404 -0.1071 0.101 Uiso 1 1 calc R
H77b H 0.5591 0.8284 -0.0512 0.101 Uiso 1 1 calc R
C78 C 0.5148(4) 0.6770(9) -0.0777(3) 0.128(3) Uani 1 1 d U
H78a H 0.4740 0.6884 -0.0854 0.171 Uiso 1 1 calc R
H78b H 0.5322 0.6470 -0.0434 0.171 Uiso 1 1 calc R
C79 C 0.5250(4) 0.5950(8) -0.1149(3) 0.121(3) Uani 1 1 d U
H79a H 0.5268 0.5139 -0.1038 0.161 Uiso 1 1 calc R
H79b H 0.4952 0.6025 -0.1482 0.161 Uiso 1 1 calc R
C80 C 0.5798(3) 0.6343(7) -0.1152(4) 0.098(2) Uani 1 1 d U
H80a H 0.5817 0.6224 -0.1485 0.130 Uiso 1 1 calc R
H80b H 0.6106 0.5898 -0.0908 0.130 Uiso 1 1 calc R
Li1 Li 0.7910(3) 0.7403(7) 0.1403(3) 0.0362(19) Uani 1 1 d .
Li2 Li 0.8698(3) 0.7097(9) -0.0058(3) 0.0427(18) Uani 1 1 d .
Li3 Li 0.6585(3) 0.8423(7) -0.0798(3) 0.0380(18) Uani 1 1 d .
Ce1' Ce 0.761165(10) 0.788514(19) 0.523160(9) 0.02546(7) Uani 1 1 d .
O1' O 0.68979(12) 0.9233(3) 0.49543(11) 0.0295(7) Uani 1 1 d .
O2' O 0.72008(10) 0.7893(3) 0.58254(9) 0.0249(6) Uani 1 1 d .
O3' O 0.82911(11) 0.8090(3) 0.60298(9) 0.0249(6) Uani 1 1 d .
O4' O 0.84182(12) 0.6844(2) 0.52326(10) 0.0275(7) Uani 1 1 d .
O5' O 0.82328(13) 0.9231(3) 0.50755(11) 0.0303(7) Uani 1 1 d .
O6' O 0.72901(12) 0.7912(3) 0.43513(10) 0.0278(7) Uani 1 1 d .
N1' N 0.71772(18) 0.6025(4) 0.50951(15) 0.0395(10) Uani 1 1 d .
N2' N 0.70431(17) 0.5207(4) 0.48147(15) 0.0395(10) Uani 1 1 d .
N3' N 0.6918(2) 0.4393(4) 0.45502(19) 0.0635(14) Uani 1 1 d .
C1' C 0.67812(17) 1.0102(4) 0.52355(16) 0.0288(10) Uani 1 1 d .
C2' C 0.69626(19) 1.1259(4) 0.51806(18) 0.0391(11) Uani 1 1 d .
H2' H 0.7139 1.1403 0.4948 0.052 Uiso 1 1 calc R
C3' C 0.68820(18) 1.2167(4) 0.54648(17) 0.0375(10) Uani 1 1 d .
H3' H 0.7003 1.2919 0.5422 0.050 Uiso 1 1 calc R
C4' C 0.66222(17) 1.1980(4) 0.58158(16) 0.0345(10) Uani 1 1 d .
C5' C 0.6570(2) 1.2893(5) 0.61367(19) 0.0468(12) Uani 1 1 d .
H5' H 0.6681 1.3653 0.6092 0.062 Uiso 1 1 calc R
C6' C 0.6358(2) 1.2678(6) 0.6512(2) 0.0580(16) Uani 1 1 d .
H6' H 0.6328 1.3285 0.6721 0.077 Uiso 1 1 calc R
C7' C 0.6192(2) 1.1562(5) 0.6577(2) 0.0473(13) Uani 1 1 d .
H7' H 0.6054 1.1421 0.6836 0.063 Uiso 1 1 calc R
C8' C 0.62217(18) 1.0648(4) 0.62748(15) 0.0329(10) Uani 1 1 d .
H8' H 0.6100 0.9903 0.6327 0.044 Uiso 1 1 calc R
C9' C 0.64379(17) 1.0833(4) 0.58803(15) 0.0282(9) Uani 1 1 d .
C10' C 0.64877(16) 0.9873(4) 0.55622(15) 0.0254(9) Uani 1 1 d .
C11' C 0.62627(17) 0.8693(4) 0.56020(14) 0.0252(9) Uani 1 1 d .
C12' C 0.56695(17) 0.8505(4) 0.55097(15) 0.0280(10) Uani 1 1 d .
C13' C 0.52432(17) 0.9392(4) 0.53347(16) 0.0336(10) Uani 1 1 d .
H13' H 0.5352 1.0139 0.5270 0.045 Uiso 1 1 calc R
C14' C 0.4681(2) 0.9188(5) 0.52587(18) 0.0474(13) Uani 1 1 d .
H14' H 0.4415 0.9794 0.5146 0.063 Uiso 1 1 calc R
C15' C 0.44980(19) 0.8056(5) 0.53498(18) 0.0480(14) Uani 1 1 d .
H15' H 0.4114 0.7916 0.5300 0.064 Uiso 1 1 calc R
C16' C 0.48917(18) 0.7190(5) 0.55101(16) 0.0414(11) Uani 1 1 d .
H16' H 0.4771 0.6452 0.5572 0.055 Uiso 1 1 calc R
C17' C 0.54820(19) 0.7350(4) 0.55892(15) 0.0305(10) Uani 1 1 d .
C18' C 0.5881(2) 0.6439(4) 0.57405(16) 0.0368(11) Uani 1 1 d .
H18' H 0.5765 0.5695 0.5802 0.049 Uiso 1 1 calc R
C19' C 0.64394(19) 0.6631(4) 0.57992(16) 0.0308(11) Uani 1 1 d .
H19' H 0.6695 0.6003 0.5883 0.041 Uiso 1 1 calc R
C20' C 0.66404(17) 0.7765(5) 0.57362(14) 0.0246(10) Uani 1 1 d .
C21' C 0.88624(16) 0.8232(4) 0.61991(14) 0.0234(9) Uani 1 1 d .
C22' C 0.90827(17) 0.9374(4) 0.63831(15) 0.0248(9) Uani 1 1 d .
H22' H 0.8829 0.9994 0.6353 0.033 Uiso 1 1 calc R
C23' C 0.96570(18) 0.9563(4) 0.66010(15) 0.0287(9) Uani 1 1 d .
H23' H 0.9792 1.0292 0.6742 0.038 Uiso 1 1 calc R
C24' C 1.00541(16) 0.8660(4) 0.66156(14) 0.0234(8) Uani 1 1 d .
C25' C 1.06577(17) 0.8833(4) 0.68451(15) 0.0295(9) Uani 1 1 d .
H25' H 1.0797 0.9539 0.7010 0.039 Uiso 1 1 calc R
C26' C 1.10351(17) 0.7989(4) 0.68289(16) 0.0363(10) Uani 1 1 d .
H26' H 1.1428 0.8114 0.6983 0.048 Uiso 1 1 calc R
C27' C 1.08281(18) 0.6932(4) 0.65789(16) 0.0355(10) Uani 1 1 d .
H27' H 1.1085 0.6366 0.6554 0.047 Uiso 1 1 calc R
C28' C 1.02632(19) 0.6726(4) 0.63751(16) 0.0308(10) Uani 1 1 d .
H28' H 1.0137 0.6012 0.6213 0.041 Uiso 1 1 calc R
C29' C 0.98450(17) 0.7563(3) 0.63966(15) 0.0244(9) Uani 1 1 d .
C30' C 0.92326(17) 0.7323(4) 0.62048(14) 0.0239(9) Uani 1 1 d .
C31' C 0.90165(17) 0.6117(4) 0.60414(16) 0.0257(10) Uani 1 1 d .
C32' C 0.91928(17) 0.5143(4) 0.63800(16) 0.0289(10) Uani 1 1 d .
C33' C 0.95295(19) 0.5259(4) 0.69027(17) 0.0375(11) Uani 1 1 d .
H33' H 0.9657 0.6003 0.7031 0.050 Uiso 1 1 calc R
C34' C 0.9671(2) 0.4333(5) 0.72185(19) 0.0445(12) Uani 1 1 d .
H34' H 0.9889 0.4449 0.7559 0.059 Uiso 1 1 calc R
C35' C 0.9493(2) 0.3188(5) 0.7040(2) 0.0558(15) Uani 1 1 d .
H35' H 0.9604 0.2550 0.7259 0.074 Uiso 1 1 calc R
C36' C 0.9160(2) 0.3020(5) 0.6548(2) 0.0459(13) Uani 1 1 d .
H36' H 0.9039 0.2266 0.6431 0.061 Uiso 1 1 calc R
C37' C 0.89896(19) 0.4008(4) 0.62019(18) 0.0353(11) Uani 1 1 d .
C38' C 0.8608(2) 0.3855(4) 0.5694(2) 0.0464(13) Uani 1 1 d .
H38' H 0.8478 0.3107 0.5575 0.062 Uiso 1 1 calc R
C39' C 0.8435(2) 0.4795(4) 0.53843(18) 0.0396(12) Uani 1 1 d .
H39' H 0.8183 0.4684 0.5053 0.053 Uiso 1 1 calc R
C40' C 0.86293(18) 0.5949(4) 0.55520(15) 0.0301(10) Uani 1 1 d .
C41' C 0.81195(17) 1.0021(4) 0.46984(15) 0.0268(9) Uani 1 1 d .
C42' C 0.81183(19) 1.1230(4) 0.48116(18) 0.0377(11) Uani 1 1 d .
H42' H 0.8220 1.1462 0.5148 0.050 Uiso 1 1 calc R
C43' C 0.79729(19) 1.2061(5) 0.44442(19) 0.0463(12) Uani 1 1 d .
H43' H 0.7975 1.2852 0.4529 0.062 Uiso 1 1 calc R
C44' C 0.78168(18) 1.1722(4) 0.39291(19) 0.0388(12) Uani 1 1 d .
C45' C 0.7612(2) 1.2586(5) 0.3537(2) 0.0528(15) Uani 1 1 d .
H45' H 0.7594 1.3372 0.3620 0.070 Uiso 1 1 calc R
C46' C 0.7446(2) 1.2260(6) 0.3046(2) 0.0601(17) Uani 1 1 d .
H46' H 0.7315 1.2824 0.2792 0.080 Uiso 1 1 calc R
C47' C 0.7470(2) 1.1072(5) 0.2915(2) 0.0502(14) Uani 1 1 d .
H47' H 0.7350 1.0855 0.2576 0.067 Uiso 1 1 calc R
C48' C 0.76684(19) 1.0236(5) 0.32851(17) 0.0390(11) Uani 1 1 d .
H48' H 0.7691 0.9457 0.3195 0.052 Uiso 1 1 calc R
C49' C 0.78406(17) 1.0542(4) 0.38063(16) 0.0297(10) Uani 1 1 d .
C50' C 0.80109(16) 0.9668(4) 0.41994(15) 0.0252(9) Uani 1 1 d .
C51' C 0.80575(17) 0.8418(4) 0.40775(14) 0.0272(9) Uani 1 1 d .
C52' C 0.85016(18) 0.8021(4) 0.39065(14) 0.0277(9) Uani 1 1 d .
C53' C 0.89177(19) 0.8798(4) 0.38507(16) 0.0325(10) Uani 1 1 d .
H53' H 0.8900 0.9596 0.3916 0.043 Uiso 1 1 calc R
C54' C 0.9345(2) 0.8384(4) 0.37015(17) 0.0408(12) Uani 1 1 d .
H54' H 0.9618 0.8902 0.3669 0.054 Uiso 1 1 calc R
C55' C 0.9377(2) 0.7186(5) 0.35969(17) 0.0436(11) Uani 1 1 d .
H55' H 0.9665 0.6919 0.3488 0.058 Uiso 1 1 calc R
C56' C 0.8993(2) 0.6422(5) 0.36530(17) 0.0446(12) Uani 1 1 d .
H56' H 0.9026 0.5627 0.3592 0.059 Uiso 1 1 calc R
C57' C 0.8540(2) 0.6810(4) 0.38043(16) 0.0365(12) Uani 1 1 d .
C58' C 0.8135(2) 0.6023(4) 0.38633(17) 0.0397(12) Uani 1 1 d .
H58' H 0.8155 0.5230 0.3791 0.053 Uiso 1 1 calc R
C59' C 0.7711(2) 0.6409(4) 0.40255(17) 0.0360(12) Uani 1 1 d .
H59' H 0.7442 0.5877 0.4056 0.048 Uiso 1 1 calc R
C60' C 0.76761(19) 0.7610(4) 0.41475(15) 0.0295(10) Uani 1 1 d .
O7' O 0.79998(13) 0.9600(3) 0.68789(11) 0.0373(7) Uani 1 1 d U
C61' C 0.7871(2) 1.0851(4) 0.67804(18) 0.0417(11) Uani 1 1 d U
H61a' H 0.7477 1.1014 0.6745 0.055 Uiso 1 1 calc R
H61b' H 0.7925 1.1089 0.6472 0.055 Uiso 1 1 calc R
C62' C 0.8279(2) 1.1491(5) 0.7226(2) 0.0486(12) Uani 1 1 d U
H62a' H 0.8095 1.1700 0.7463 0.065 Uiso 1 1 calc R
H62b' H 0.8418 1.2201 0.7119 0.065 Uiso 1 1 calc R
C63' C 0.8768(2) 1.0628(5) 0.74650(18) 0.0475(12) Uani 1 1 d U
H63a' H 0.9050 1.0662 0.7303 0.063 Uiso 1 1 calc R
H63b' H 0.8957 1.0771 0.7825 0.063 Uiso 1 1 calc R
C64' C 0.8452(2) 0.9474(5) 0.73645(16) 0.0426(11) Uani 1 1 d U
H64a' H 0.8707 0.8836 0.7358 0.057 Uiso 1 1 calc R
H64b' H 0.8294 0.9311 0.7625 0.057 Uiso 1 1 calc R
O8' O 0.78803(14) 0.6892(3) 0.68686(11) 0.0428(8) Uani 1 1 d U
C65' C 0.7492(2) 0.6737(5) 0.71298(19) 0.0483(12) Uani 1 1 d U
H65a' H 0.7154 0.7227 0.6981 0.064 Uiso 1 1 calc R
H65b' H 0.7676 0.6948 0.7484 0.064 Uiso 1 1 calc R
C66' C 0.7325(3) 0.5450(5) 0.7078(2) 0.0613(14) Uani 1 1 d U
H66a' H 0.7313 0.5145 0.7394 0.082 Uiso 1 1 calc R
H66b' H 0.6951 0.5337 0.6814 0.082 Uiso 1 1 calc R
C67' C 0.7788(3) 0.4847(6) 0.6943(2) 0.0673(15) Uani 1 1 d U
H67a' H 0.8100 0.4582 0.7243 0.089 Uiso 1 1 calc R
H67b' H 0.7636 0.4181 0.6721 0.089 Uiso 1 1 calc R
C68' C 0.7983(3) 0.5798(6) 0.6677(3) 0.0654(16) Uani 1 1 d U
H68a' H 0.8389 0.5710 0.6739 0.087 Uiso 1 1 calc R
H68b' H 0.7772 0.5756 0.6315 0.087 Uiso 1 1 calc R
O9' O 0.95609(13) 0.8496(3) 0.51460(12) 0.0395(7) Uani 1 1 d DU
C69' C 0.9833(2) 0.9641(5) 0.5232(2) 0.0605(14) Uani 1 1 d DU
H69a' H 0.9919 0.9890 0.5579 0.081 Uiso 1 1 calc R
H69b' H 0.9583 1.0221 0.5007 0.081 Uiso 1 1 calc R
C70' C 1.0369(3) 0.9507(6) 0.5126(3) 0.096(2) Uani 1 1 d DU
H70a' H 1.0310 0.9747 0.4782 0.128 Uiso 1 1 calc R
H70b' H 1.0675 0.9977 0.5359 0.128 Uiso 1 1 calc R
C71' C 1.0510(2) 0.8240(6) 0.5197(3) 0.099(2) Uani 1 1 d DU
H71a' H 1.0760 0.8082 0.5544 0.131 Uiso 1 1 calc R
H71b' H 1.0699 0.7982 0.4971 0.131 Uiso 1 1 calc R
C72' C 0.9937(2) 0.7625(5) 0.5075(2) 0.0535(13) Uani 1 1 d DU
H72a' H 0.9794 0.7342 0.4728 0.071 Uiso 1 1 calc R
H72b' H 0.9972 0.6963 0.5301 0.071 Uiso 1 1 calc R
O10' O 0.64975(18) 1.0426(4) 0.37984(15) 0.0713(12) Uani 1 1 d DU
C73' C 0.6305(4) 1.1594(8) 0.3886(3) 0.125(3) Uani 1 1 d DU
H73a' H 0.6642 1.2076 0.4051 0.166 Uiso 1 1 calc R
H73b' H 0.6103 1.1513 0.4119 0.166 Uiso 1 1 calc R
C74' C 0.5903(4) 1.2267(10) 0.3403(3) 0.139(3) Uani 1 1 d DU
H74a' H 0.5517 1.2358 0.3405 0.185 Uiso 1 1 calc R
H74b' H 0.6057 1.3033 0.3371 0.185 Uiso 1 1 calc R
C75' C 0.5914(4) 1.1468(8) 0.3004(4) 0.150(4) Uani 1 1 d DU
H75a' H 0.6161 1.1779 0.2837 0.200 Uiso 1 1 calc R
H75b' H 0.5530 1.1376 0.2753 0.200 Uiso 1 1 calc R
C76' C 0.6150(4) 1.0240(8) 0.3258(3) 0.127(3) Uani 1 1 d DU
H76a' H 0.5832 0.9717 0.3225 0.169 Uiso 1 1 calc R
H76b' H 0.6384 0.9880 0.3088 0.169 Uiso 1 1 calc R
O11' O 0.59507(14) 0.8195(4) 0.39661(14) 0.0536(10) Uani 1 1 d U
C77' C 0.5517(3) 0.8476(7) 0.4167(2) 0.0718(16) Uani 1 1 d U
H77a' H 0.5204 0.8914 0.3924 0.096 Uiso 1 1 calc R
H77b' H 0.5673 0.8925 0.4478 0.096 Uiso 1 1 calc R
C78' C 0.5321(4) 0.7260(9) 0.4263(3) 0.120(3) Uani 1 1 d U
H78a' H 0.5547 0.6991 0.4602 0.159 Uiso 1 1 calc R
H78b' H 0.4919 0.7271 0.4225 0.159 Uiso 1 1 calc R
C79' C 0.5411(4) 0.6499(8) 0.3882(3) 0.107(3) Uani 1 1 d U
H79a' H 0.5484 0.5694 0.4002 0.143 Uiso 1 1 calc R
H79b' H 0.5080 0.6512 0.3568 0.143 Uiso 1 1 calc R
C80' C 0.5912(3) 0.7003(7) 0.3812(3) 0.097(2) Uani 1 1 d U
H80a' H 0.6255 0.6580 0.4014 0.130 Uiso 1 1 calc R
H80b' H 0.5872 0.6952 0.3459 0.130 Uiso 1 1 calc R
Li1' Li 0.7816(3) 0.8241(7) 0.6437(3) 0.0360(19) Uani 1 1 d .
Li2' Li 0.8842(3) 0.8142(8) 0.5156(4) 0.050(2) Uani 1 1 d .
Li3' Li 0.6676(3) 0.9071(7) 0.4228(3) 0.0374(18) Uani 1 1 d .

loop_
_atom_site_aniso_label
_atom_site_aniso_U_11
_atom_site_aniso_U_22
_atom_site_aniso_U_33
_atom_site_aniso_U_23
_atom_site_aniso_U_13
_atom_site_aniso_U_12
Ce1 0.02523(13) 0.02412(16) 0.02274(11) 0.00042(12) 0.01180(10) -0.00150(12)
O1 0.0310(16) 0.0274(18) 0.0255(14) 0.0042(13) 0.0118(12) 0.0019(13)
O2 0.0242(13) 0.0393(19) 0.0261(13) 0.0069(15) 0.0115(11) 0.0019(15)
O3 0.0229(13) 0.0263(18) 0.0240(13) -0.0048(12) 0.0120(11) -0.0017(12)
O4 0.0301(16) 0.0214(17) 0.0214(14) 0.0001(12) 0.0144(12) -0.0026(12)
O5 0.0305(15) 0.0232(17) 0.0272(14) 0.0006(12) 0.0140(12) -0.0041(12)
O6 0.0356(16) 0.0342(19) 0.0274(14) -0.0010(16) 0.0160(12) -0.0108(17)
N1 0.037(2) 0.030(2) 0.043(2) -0.0019(19) 0.0232(19) -0.0056(18)
N2 0.035(2) 0.030(2) 0.041(2) 0.0023(19) 0.0144(18) -0.0067(18)
N3 0.072(3) 0.041(3) 0.060(3) -0.012(2) 0.021(2) -0.024(2)
C1 0.023(2) 0.023(2) 0.029(2) 0.0041(18) 0.0062(17) 0.0031(17)
C2 0.031(2) 0.035(3) 0.043(3) 0.006(2) 0.022(2) 0.002(2)
C3 0.031(2) 0.031(3) 0.065(3) 0.007(2) 0.013(2) -0.005(2)
C4 0.030(2) 0.031(3) 0.048(3) -0.011(2) 0.012(2) -0.001(2)
C5 0.057(3) 0.051(4) 0.081(4) -0.029(3) 0.026(3) -0.008(3)
C6 0.059(4) 0.079(5) 0.062(4) -0.032(3) 0.032(3) 0.001(3)
C7 0.081(4) 0.049(4) 0.091(4) -0.038(4) 0.044(4) -0.007(4)
C8 0.035(3) 0.058(4) 0.045(3) -0.013(2) 0.020(2) 0.002(2)
C9 0.020(2) 0.048(3) 0.040(3) -0.005(2) 0.0119(19) 0.002(2)
C10 0.0173(19) 0.032(3) 0.030(2) 0.0012(18) 0.0093(17) 0.0051(17)
C11 0.026(2) 0.023(3) 0.0234(19) 0.0004(18) 0.0101(16) -0.0051(18)
C12 0.027(2) 0.040(3) 0.0280(19) -0.002(2) 0.0145(16) -0.003(2)
C13 0.027(2) 0.043(3) 0.040(3) 0.001(2) 0.011(2) -0.002(2)
C14 0.027(2) 0.065(4) 0.055(3) 0.011(3) 0.019(2) 0.013(2)
C15 0.030(2) 0.067(4) 0.057(3) 0.001(3) 0.024(2) -0.006(2)
C16 0.031(2) 0.061(4) 0.045(3) -0.004(2) 0.020(2) -0.013(2)
C17 0.030(2) 0.044(3) 0.032(2) -0.002(2) 0.0171(19) -0.009(2)
C18 0.039(3) 0.042(3) 0.040(3) 0.004(2) 0.021(2) -0.006(2)
C19 0.040(3) 0.034(3) 0.042(3) 0.007(2) 0.022(2) 0.000(2)
C20 0.025(2) 0.041(3) 0.0257(19) -0.001(2) 0.0135(17) -0.003(2)
C21 0.031(2) 0.027(2) 0.0190(18) -0.0030(15) 0.0097(16) -0.0045(17)
C22 0.032(2) 0.025(3) 0.033(2) -0.014(2) 0.013(2) -0.002(2)
C23 0.040(3) 0.024(3) 0.044(3) -0.005(2) 0.011(2) -0.003(2)
C24 0.0235(19) 0.029(3) 0.040(2) -0.007(2) 0.0092(17) -0.005(2)
C25 0.031(2) 0.029(3) 0.052(3) -0.002(2) 0.010(2) -0.012(2)
C26 0.023(2) 0.055(4) 0.063(3) 0.001(3) 0.010(2) -0.012(2)
C27 0.029(2) 0.036(3) 0.045(3) 0.011(2) 0.014(2) 0.008(2)
C28 0.026(2) 0.030(3) 0.032(2) 0.0027(18) 0.0103(18) -0.0010(18)
C29 0.027(2) 0.034(3) 0.0217(19) 0.0000(16) 0.0088(16) -0.0007(17)
C30 0.024(2) 0.022(2) 0.0213(19) -0.0016(16) 0.0091(16) 0.0003(17)
C31 0.024(2) 0.027(2) 0.0208(19) -0.0012(16) 0.0094(16) -0.0053(17)
C32 0.024(2) 0.020(2) 0.028(2) 0.0012(16) 0.0143(17) -0.0012(16)
C33 0.029(2) 0.039(3) 0.029(2) -0.0003(19) 0.0140(18) -0.0047(19)
C34 0.037(2) 0.048(3) 0.029(2) 0.007(2) 0.0126(19) -0.002(2)
C35 0.046(3) 0.048(3) 0.042(3) 0.018(2) 0.019(2) 0.007(2)
C36 0.044(3) 0.043(4) 0.047(3) 0.007(2) 0.021(2) -0.002(2)
C37 0.027(2) 0.022(2) 0.036(2) 0.0022(17) 0.0150(18) -0.0006(16)
C38 0.034(2) 0.019(2) 0.037(2) -0.0102(19) 0.0163(18) -0.0082(19)
C39 0.028(2) 0.025(3) 0.031(2) -0.0125(18) 0.0137(18) -0.0012(18)
C40 0.027(2) 0.017(2) 0.028(2) -0.0027(16) 0.0163(17) 0.0008(17)
C41 0.023(2) 0.020(2) 0.031(2) -0.0046(17) 0.0153(17) -0.0046(16)
C42 0.041(3) 0.024(3) 0.039(2) -0.014(2) 0.021(2) -0.008(2)
C43 0.048(3) 0.016(2) 0.062(3) -0.009(2) 0.032(2) -0.007(2)
C44 0.031(2) 0.023(3) 0.057(3) 0.008(2) 0.026(2) -0.0031(18)
C45 0.044(3) 0.024(3) 0.079(4) 0.015(3) 0.032(3) 0.004(2)
C46 0.043(3) 0.043(3) 0.079(4) 0.036(3) 0.030(3) 0.014(2)
C47 0.042(3) 0.049(4) 0.054(3) 0.023(3) 0.023(2) 0.012(2)
C48 0.037(2) 0.032(3) 0.041(3) 0.009(2) 0.021(2) 0.004(2)
C49 0.026(2) 0.030(3) 0.039(2) 0.0088(19) 0.0194(19) 0.0003(18)
C50 0.025(2) 0.019(2) 0.032(2) 0.0036(17) 0.0196(18) -0.0074(17)
C51 0.032(2) 0.018(2) 0.0214(18) -0.0017(15) 0.0096(17) -0.0035(16)
C52 0.039(2) 0.020(2) 0.0222(18) 0.0017(19) 0.0128(16) 0.003(2)
C53 0.044(2) 0.028(2) 0.0259(19) 0.010(2) 0.0176(17) 0.012(2)
C54 0.037(2) 0.050(3) 0.037(2) 0.009(2) 0.019(2) 0.010(2)
C55 0.054(3) 0.058(4) 0.029(2) -0.001(2) 0.016(2) 0.032(3)
C56 0.057(3) 0.039(3) 0.027(2) 0.002(2) 0.010(2) 0.025(2)
C57 0.047(3) 0.025(3) 0.021(2) 0.0047(17) 0.0075(19) 0.013(2)
C58 0.081(4) 0.013(2) 0.032(2) -0.0004(19) 0.018(2) -0.001(2)
C59 0.059(3) 0.021(3) 0.032(2) 0.0007(19) 0.018(2) -0.015(2)
C60 0.040(2) 0.026(3) 0.0171(18) -0.0006(16) 0.0088(17) -0.0043(19)
O7 0.0455(19) 0.053(2) 0.0303(17) -0.0091(16) 0.0036(14) -0.0006(17)
C61 0.050(3) 0.061(3) 0.052(3) -0.010(3) 0.013(2) 0.008(2)
C62 0.062(3) 0.054(3) 0.090(4) -0.027(3) 0.045(3) -0.014(2)
C63 0.061(3) 0.068(4) 0.066(4) -0.010(3) 0.007(3) -0.016(3)
C64 0.061(3) 0.070(3) 0.037(3) 0.008(3) -0.007(2) -0.014(3)
O8 0.063(2) 0.051(2) 0.046(2) 0.0126(17) 0.0325(18) 0.0003(18)
C65 0.150(6) 0.077(4) 0.084(4) 0.018(3) 0.087(4) -0.009(5)
C66 0.114(5) 0.066(4) 0.100(5) 0.025(3) 0.065(4) -0.005(4)
C67 0.156(6) 0.074(4) 0.050(4) 0.019(3) 0.016(4) -0.051(5)
C68 0.083(4) 0.062(4) 0.078(4) 0.013(3) 0.034(3) 0.018(3)
O9 0.0343(14) 0.0308(17) 0.0426(15) -0.0014(16) 0.0218(13) -0.0005(15)
C69 0.042(3) 0.040(3) 0.051(3) -0.001(2) 0.026(2) -0.005(2)
C70 0.066(4) 0.070(3) 0.141(6) -0.004(5) 0.071(4) -0.006(3)
C71 0.053(3) 0.067(3) 0.091(4) -0.012(3) 0.045(3) 0.012(3)
C72 0.048(3) 0.034(2) 0.044(3) 0.000(2) 0.020(2) 0.012(2)
O10 0.067(2) 0.057(2) 0.0441(19) 0.0158(17) 0.0111(17) 0.0004(19)
C73 0.066(4) 0.062(4) 0.066(3) 0.010(3) 0.025(3) 0.009(3)
C74 0.121(6) 0.087(4) 0.080(4) 0.044(3) 0.042(4) 0.045(4)
C75 0.119(6) 0.101(5) 0.062(3) 0.039(3) 0.016(4) 0.021(5)
C76 0.087(4) 0.078(4) 0.051(3) 0.013(3) 0.006(3) -0.007(4)
O11 0.0398(18) 0.051(2) 0.063(2) 0.0008(17) 0.0185(17) -0.0125(16)
C77 0.056(3) 0.101(4) 0.077(4) -0.008(4) 0.031(3) -0.006(4)
C78 0.143(6) 0.162(7) 0.117(6) -0.069(5) 0.091(5) -0.107(6)
C79 0.153(6) 0.130(6) 0.109(6) -0.050(5) 0.083(5) -0.101(5)
C80 0.066(4) 0.077(4) 0.146(6) -0.035(5) 0.032(4) -0.021(4)
Li1 0.034(4) 0.055(6) 0.024(3) -0.002(3) 0.016(3) -0.005(3)
Li2 0.042(4) 0.040(5) 0.060(5) 0.007(5) 0.035(4) 0.002(4)
Li3 0.033(4) 0.043(5) 0.037(4) 0.005(3) 0.011(3) -0.005(3)
Ce1' 0.02758(14) 0.02641(17) 0.02417(12) 0.00019(11) 0.01152(10) 0.00027(12)
O1' 0.0330(16) 0.0306(19) 0.0274(15) 0.0072(13) 0.0140(13) 0.0056(13)
O2' 0.0206(13) 0.0306(17) 0.0245(13) 0.0029(15) 0.0095(11) 0.0026(14)
O3' 0.0275(14) 0.0275(18) 0.0231(13) -0.0042(12) 0.0133(11) -0.0012(12)
O4' 0.0370(16) 0.0218(18) 0.0267(14) -0.0036(12) 0.0150(12) 0.0036(13)
O5' 0.0347(17) 0.0265(19) 0.0310(16) -0.0032(13) 0.0134(14) -0.0035(14)
O6' 0.0301(15) 0.0277(17) 0.0277(14) -0.0028(15) 0.0131(12) -0.0050(16)
N1' 0.049(3) 0.027(2) 0.046(2) -0.0031(19) 0.021(2) -0.0081(19)
N2' 0.046(2) 0.035(3) 0.045(2) 0.009(2) 0.024(2) -0.007(2)
N3' 0.089(4) 0.031(3) 0.070(3) -0.015(2) 0.027(3) -0.017(3)
C1' 0.022(2) 0.031(3) 0.033(2) 0.0069(19) 0.0088(18) 0.0024(18)
C2' 0.037(3) 0.037(3) 0.044(3) 0.015(2) 0.016(2) 0.006(2)
C3' 0.036(2) 0.019(2) 0.052(3) 0.006(2) 0.010(2) 0.007(2)
C4' 0.029(2) 0.030(3) 0.042(2) 0.002(2) 0.0099(18) 0.003(2)
C5' 0.051(3) 0.024(3) 0.063(3) -0.009(3) 0.018(2) 0.002(3)
C6' 0.060(3) 0.055(4) 0.063(3) -0.019(3) 0.026(3) -0.006(3)
C7' 0.048(3) 0.044(3) 0.052(3) -0.013(2) 0.020(2) -0.002(2)
C8' 0.034(2) 0.035(3) 0.031(2) -0.0014(19) 0.0127(19) 0.005(2)
C9' 0.024(2) 0.026(2) 0.032(2) -0.0010(18) 0.0064(17) 0.0060(17)
C10' 0.023(2) 0.024(2) 0.027(2) 0.0008(17) 0.0060(17) 0.0021(17)
C11' 0.025(2) 0.035(3) 0.0177(18) -0.0016(18) 0.0102(16) -0.0015(19)
C12' 0.027(2) 0.037(3) 0.022(2) -0.0014(19) 0.0114(17) -0.005(2)
C13' 0.027(2) 0.038(3) 0.034(2) 0.003(2) 0.0087(18) 0.0018(19)
C14' 0.030(3) 0.069(4) 0.040(3) 0.003(3) 0.010(2) 0.003(2)
C15' 0.025(2) 0.066(4) 0.049(3) -0.013(3) 0.009(2) -0.008(3)
C16' 0.033(2) 0.051(3) 0.038(2) -0.001(3) 0.0101(19) -0.022(3)
C17' 0.034(2) 0.029(3) 0.027(2) -0.0049(18) 0.0095(18) -0.004(2)
C18' 0.047(3) 0.033(3) 0.033(2) -0.001(2) 0.017(2) -0.012(2)
C19' 0.031(2) 0.029(3) 0.033(2) 0.0057(19) 0.0125(19) 0.0044(19)
C20' 0.028(2) 0.027(3) 0.0186(18) 0.000(2) 0.0087(17) -0.002(2)
C21' 0.025(2) 0.028(2) 0.0237(19) -0.0010(16) 0.0162(16) -0.0019(16)
C22' 0.030(2) 0.020(2) 0.028(2) 0.0001(17) 0.0154(18) 0.0031(17)
C23' 0.038(2) 0.017(2) 0.035(2) 0.0000(17) 0.0183(19) -0.0035(18)
C24' 0.028(2) 0.023(2) 0.0222(19) 0.0026(16) 0.0116(16) -0.0003(17)
C25' 0.034(2) 0.025(2) 0.033(2) 0.0029(18) 0.0161(19) -0.0051(19)
C26' 0.024(2) 0.042(3) 0.042(2) 0.006(2) 0.0100(18) -0.002(2)
C27' 0.032(2) 0.036(3) 0.042(2) 0.007(2) 0.0166(19) 0.005(2)
C28' 0.039(2) 0.022(2) 0.035(2) 0.0014(17) 0.018(2) 0.0055(18)
C29' 0.029(2) 0.021(2) 0.026(2) 0.0060(15) 0.0139(17) 0.0021(16)
C30' 0.031(2) 0.018(2) 0.0254(19) 0.0008(16) 0.0125(16) -0.0030(17)
C31' 0.025(2) 0.018(2) 0.037(2) -0.0052(18) 0.0150(19) -0.0017(17)
C32' 0.025(2) 0.026(3) 0.038(2) -0.0041(19) 0.0134(19) -0.0047(18)
C33' 0.041(3) 0.031(3) 0.040(3) 0.008(2) 0.014(2) -0.002(2)
C34' 0.041(3) 0.045(3) 0.045(3) 0.014(2) 0.012(2) 0.003(2)
C35' 0.045(3) 0.040(4) 0.082(4) 0.029(3) 0.023(3) 0.008(2)
C36' 0.044(3) 0.024(3) 0.067(3) 0.012(3) 0.018(3) -0.003(2)
C37' 0.036(2) 0.026(3) 0.047(3) 0.003(2) 0.019(2) 0.005(2)
C38' 0.050(3) 0.020(3) 0.068(4) -0.018(2) 0.021(3) -0.009(2)
C39' 0.045(3) 0.031(3) 0.039(3) -0.011(2) 0.011(2) 0.005(2)
C40' 0.029(2) 0.036(3) 0.028(2) -0.0049(19) 0.0139(18) 0.0047(19)
C41' 0.024(2) 0.028(3) 0.029(2) 0.0010(18) 0.0109(17) -0.0022(18)
C42' 0.038(3) 0.032(3) 0.050(3) -0.021(2) 0.024(2) -0.014(2)
C43' 0.039(2) 0.025(3) 0.072(3) -0.009(3) 0.016(2) -0.014(2)
C44' 0.027(2) 0.032(3) 0.063(3) 0.016(2) 0.023(2) -0.0019(19)
C45' 0.038(3) 0.031(3) 0.093(4) 0.024(3) 0.029(3) 0.002(2)
C46' 0.039(3) 0.066(5) 0.078(4) 0.047(4) 0.025(3) 0.009(3)
C47' 0.040(3) 0.069(4) 0.051(3) 0.019(3) 0.027(2) 0.005(3)
C48' 0.035(3) 0.050(3) 0.037(3) 0.007(2) 0.019(2) 0.002(2)
C49' 0.022(2) 0.032(3) 0.042(2) 0.006(2) 0.0194(19) -0.0028(18)
C50' 0.025(2) 0.024(2) 0.030(2) -0.0050(17) 0.0137(17) 0.0019(17)
C51' 0.032(2) 0.027(2) 0.025(2) 0.0006(17) 0.0133(18) -0.0042(18)
C52' 0.036(2) 0.030(3) 0.0226(18) -0.0021(19) 0.0177(17) 0.001(2)
C53' 0.042(3) 0.028(3) 0.032(2) 0.0011(19) 0.019(2) 0.002(2)
C54' 0.046(3) 0.042(3) 0.043(3) 0.005(2) 0.027(2) 0.008(2)
C55' 0.060(3) 0.037(3) 0.052(3) -0.010(3) 0.041(2) 0.005(3)
C56' 0.067(3) 0.032(3) 0.043(3) -0.005(2) 0.030(3) 0.009(3)
C57' 0.055(3) 0.030(3) 0.028(2) -0.0050(19) 0.020(2) 0.001(2)
C58' 0.071(4) 0.022(3) 0.032(2) -0.0085(19) 0.026(3) -0.004(2)
C59' 0.052(3) 0.031(3) 0.033(2) -0.013(2) 0.026(2) -0.016(2)
C60' 0.037(2) 0.032(3) 0.0201(19) -0.0016(17) 0.0113(18) -0.0032(19)
O7' 0.0399(17) 0.0419(19) 0.0270(15) -0.0048(14) 0.0086(13) 0.0050(15)
C61' 0.042(3) 0.042(3) 0.045(3) 0.011(2) 0.0205(19) 0.014(2)
C62' 0.046(3) 0.041(3) 0.063(3) -0.004(2) 0.025(2) -0.003(2)
C63' 0.051(3) 0.052(3) 0.037(2) -0.008(2) 0.013(2) -0.004(2)
C64' 0.046(3) 0.048(3) 0.031(2) 0.008(2) 0.0105(19) 0.008(2)
O8' 0.0542(19) 0.042(2) 0.0370(16) 0.0054(15) 0.0222(14) -0.0010(16)
C65' 0.044(3) 0.059(3) 0.043(3) 0.009(2) 0.018(2) 0.007(2)
C66' 0.072(4) 0.069(4) 0.039(3) 0.004(3) 0.015(3) -0.031(3)
C67' 0.083(4) 0.050(3) 0.055(4) -0.006(3) 0.008(3) -0.014(3)
C68' 0.066(4) 0.056(4) 0.085(4) 0.017(3) 0.039(3) 0.028(3)
O9' 0.0372(17) 0.0367(19) 0.0501(19) 0.0012(15) 0.0225(15) 0.0000(14)
C69' 0.062(3) 0.051(3) 0.077(4) -0.019(3) 0.034(3) -0.025(2)
C70' 0.061(4) 0.091(4) 0.151(6) -0.035(5) 0.057(4) -0.033(3)
C71' 0.044(3) 0.123(5) 0.147(6) 0.057(5) 0.055(4) 0.020(3)
C72' 0.059(3) 0.049(3) 0.062(3) 0.012(3) 0.034(3) 0.019(2)
O10' 0.074(3) 0.080(3) 0.061(2) 0.025(2) 0.025(2) 0.000(2)
C73' 0.130(7) 0.109(6) 0.131(5) 0.019(4) 0.041(5) 0.030(5)
C74' 0.111(6) 0.160(7) 0.160(7) 0.097(5) 0.065(6) 0.049(6)
C75' 0.106(6) 0.170(8) 0.132(5) 0.064(5) -0.008(6) -0.003(6)
C76' 0.141(7) 0.153(6) 0.070(4) 0.025(4) 0.017(4) -0.007(6)
O11' 0.0420(19) 0.064(3) 0.057(2) -0.0024(18) 0.0198(16) -0.0062(17)
C77' 0.052(3) 0.108(4) 0.056(3) -0.007(3) 0.020(3) 0.000(3)
C78' 0.141(6) 0.144(6) 0.100(5) -0.058(5) 0.075(4) -0.095(6)
C79' 0.138(6) 0.116(5) 0.090(5) -0.035(4) 0.068(5) -0.071(5)
C80' 0.067(4) 0.086(5) 0.138(6) -0.037(5) 0.036(4) -0.021(4)
Li1' 0.036(4) 0.044(5) 0.038(4) -0.003(3) 0.026(3) 0.000(3)
Li2' 0.037(4) 0.052(6) 0.070(6) 0.003(5) 0.029(4) 0.004(4)
Li3' 0.036(4) 0.040(5) 0.036(4) 0.011(3) 0.013(3) 0.002(3)

loop_
_atom_type_symbol
_atom_type_description
_atom_type_scat_dispersion_real
_atom_type_scat_dispersion_imag
_atom_type_scat_source
C C 0.0033 0.0016 'International Tables Vol C Tables 4.2.6.8 and 6.1.1.4'
H H 0.0000 0.0000 'International Tables Vol C Tables 4.2.6.8 and 6.1.1.4'
Ce Ce -0.2486 2.6331 'International Tables Vol C Tables 4.2.6.8 and 6.1.1.4'
Li Li -0.0003 0.0001 'International Tables Vol C Tables 4.2.6.8 and 6.1.1.4'
N N 0.0061 0.0033 'International Tables Vol C Tables 4.2.6.8 and 6.1.1.4'
O O 0.0106 0.0060 'International Tables Vol C Tables 4.2.6.8 and 6.1.1.4'

loop_
_geom_angle_atom_site_label_1
_geom_angle_atom_site_label_2
_geom_angle_atom_site_label_3
_geom_angle
O1 Ce1 O2 76.14(10)
O1 Ce1 O3 117.51(10)
O2 Ce1 O3 68.60(9)
O1 Ce1 O6 72.09(11)
O2 Ce1 O6 136.98(10)
O3 Ce1 O6 153.32(10)
O1 Ce1 O4 155.80(9)
O2 Ce1 O4 127.80(10)
O3 Ce1 O4 74.79(9)
O6 Ce1 O4 88.23(11)
O1 Ce1 O5 89.27(10)
O2 Ce1 O5 131.94(11)
O3 Ce1 O5 79.08(9)
O6 Ce1 O5 76.13(10)
O4 Ce1 O5 72.03(9)
O1 Ce1 N1 107.85(13)
O2 Ce1 N1 80.03(13)
O3 Ce1 N1 114.35(12)
O6 Ce1 N1 82.89(13)
O4 Ce1 N1 82.72(12)
O5 Ce1 N1 147.36(11)
O1 Ce1 Li2 124.63(18)
O2 Ce1 Li2 141.58(16)
O3 Ce1 Li2 72.99(16)
O6 Ce1 Li2 81.22(17)
O4 Ce1 Li2 35.37(19)
O5 Ce1 Li2 36.67(19)
N1 Ce1 Li2 115.9(2)
O1 Ce1 Li3 35.86(16)
O2 Ce1 Li3 106.78(15)
O3 Ce1 Li3 147.86(16)
O6 Ce1 Li3 36.28(17)
O4 Ce1 Li3 123.64(16)
O5 Ce1 Li3 82.48(15)
N1 Ce1 Li3 95.21(17)
Li2 Ce1 Li3 106.2(2)
O1 Ce1 Li1 96.93(16)
O2 Ce1 Li1 34.46(14)
O3 Ce1 Li1 34.17(14)
O6 Ce1 Li1 168.89(16)
O4 Ce1 Li1 102.83(15)
O5 Ce1 Li1 106.04(15)
N1 Ce1 Li1 99.38(17)
Li2 Ce1 Li1 107.16(19)
Li3 Ce1 Li1 132.7(2)
C1 O1 Li3 129.6(3)
C1 O1 Ce1 128.1(2)
Li3 O1 Ce1 101.3(3)
C20 O2 Li1 133.8(3)
C20 O2 Ce1 123.0(2)
Li1 O2 Ce1 103.1(2)
C21 O3 Li1 127.5(3)
C21 O3 Ce1 128.5(2)
Li1 O3 Ce1 103.4(2)
C40 O4 Li2 122.8(4)
C40 O4 Ce1 121.0(2)
Li2 O4 Ce1 98.0(3)
C41 O5 Li2 119.4(3)
C41 O5 Ce1 128.0(2)
Li2 O5 Ce1 95.7(3)
C60 O6 Li3 132.7(3)
C60 O6 Ce1 120.0(2)
Li3 O6 Ce1 99.4(3)
N2 N1 Ce1 141.1(3)
N3 N2 N1 179.0(5)
O1 C1 C2 118.2(4)
O1 C1 C10 122.3(4)
C2 C1 C10 119.5(4)
C3 C2 C1 122.4(4)
C2 C3 C4 120.0(4)
C3 C4 C5 120.4(5)
C3 C4 C9 118.7(4)
C5 C4 C9 120.9(5)
C7 C5 C4 120.2(6)
C8 C6 C7 120.2(6)
C5 C7 C6 121.1(6)
C6 C8 C9 120.5(5)
C4 C9 C10 121.3(4)
C4 C9 C8 117.0(4)
C10 C9 C8 121.6(4)
C1 C10 C9 117.9(4)
C1 C10 C11 121.0(4)
C9 C10 C11 121.1(4)
C20 C11 C12 119.1(4)
C20 C11 C10 119.6(4)
C12 C11 C10 121.3(4)
C13 C12 C11 123.7(4)
C13 C12 C17 117.7(4)
C11 C12 C17 118.5(4)
C14 C13 C12 121.4(5)
C13 C14 C15 121.4(5)
C16 C15 C14 120.8(4)
C15 C16 C17 119.8(5)
C18 C17 C12 120.1(4)
C18 C17 C16 121.1(4)
C12 C17 C16 118.8(4)
C19 C18 C17 120.7(5)
C18 C19 C20 120.4(5)
O2 C20 C11 121.9(5)
O2 C20 C19 117.1(5)
C11 C20 C19 120.9(4)
O3 C21 C30 122.3(4)
O3 C21 C22 117.4(4)
C30 C21 C22 120.2(4)
C23 C22 C21 121.5(4)
C22 C23 C24 120.6(4)
C25 C24 C23 121.4(4)
C25 C24 C29 120.0(4)
C23 C24 C29 118.6(4)
C26 C25 C24 121.1(4)
C25 C26 C27 119.7(4)
C28 C27 C26 120.4(4)
C27 C28 C29 122.5(4)
C28 C29 C30 123.0(4)
C28 C29 C24 116.4(4)
C30 C29 C24 120.6(4)
C21 C30 C29 118.4(4)
C21 C30 C31 119.4(3)
C29 C30 C31 122.2(4)
C40 C31 C32 119.8(4)
C40 C31 C30 119.3(4)
C32 C31 C30 120.8(3)
C33 C32 C37 117.5(4)
C33 C32 C31 123.2(4)
C37 C32 C31 119.3(3)
C34 C33 C32 121.5(4)
C33 C34 C35 120.8(4)
C36 C35 C34 119.4(4)
C35 C36 C37 121.3(5)
C36 C37 C38 122.3(4)
C36 C37 C32 119.5(4)
C38 C37 C32 118.0(4)
C39 C38 C37 122.4(4)
C38 C39 C40 120.2(4)
O4 C40 C31 122.3(4)
O4 C40 C39 117.6(4)
C31 C40 C39 120.2(4)
O5 C41 C42 118.2(4)
O5 C41 C50 122.1(4)
C42 C41 C50 119.6(4)
C43 C42 C41 120.4(4)
C42 C43 C44 122.0(4)
C45 C44 C43 122.5(4)
C45 C44 C49 120.1(5)
C43 C44 C49 117.4(4)
C46 C45 C44 121.2(5)
C45 C46 C47 119.9(5)
C46 C47 C48 121.7(5)
C47 C48 C49 120.2(5)
C50 C49 C48 122.3(4)
C50 C49 C44 120.7(4)
C48 C49 C44 116.9(4)
C49 C50 C41 119.5(4)
C49 C50 C51 121.8(4)
C41 C50 C51 118.7(4)
C60 C51 C52 119.1(4)
C60 C51 C50 120.6(4)
C52 C51 C50 120.3(4)
C57 C52 C53 117.6(4)
C57 C52 C51 120.1(4)
C53 C52 C51 122.3(4)
C54 C53 C52 121.0(4)
C53 C54 C55 120.4(5)
C56 C55 C54 120.2(4)
C55 C56 C57 121.3(5)
C58 C57 C52 118.4(4)
C58 C57 C56 122.2(4)
C52 C57 C56 119.4(4)
C59 C58 C57 121.7(4)
C58 C59 C60 120.1(4)
O6 C60 C51 121.1(4)
O6 C60 C59 118.4(4)
C51 C60 C59 120.5(4)
C61 O7 C64 107.9(4)
C61 O7 Li1 125.2(4)
C64 O7 Li1 124.3(4)
O7 C61 C62 107.0(5)
C63 C62 C61 105.0(5)
C62 C63 C64 103.3(5)
O7 C64 C63 105.4(4)
C68 O8 C65 108.5(5)
C68 O8 Li1 123.1(4)
C65 O8 Li1 119.0(4)
C66 C65 O8 107.4(6)
C65 C66 C67 106.1(6)
C66 C67 C68 104.6(6)
O8 C68 C67 105.4(6)
C72 O9 C69 110.2(3)
C72 O9 Li2 124.1(4)
C69 O9 Li2 125.7(4)
O9 C69 C70 106.7(4)
C71 C70 C69 106.9(5)
C70 C71 C72 106.6(4)
O9 C72 C71 106.0(4)
C73 O10 C76 107.8(4)
C73 O10 Li3 130.7(4)
C76 O10 Li3 118.7(4)
O10 C73 C74 108.5(6)
C75 C74 C73 103.5(6)
C74 C75 C76 107.4(6)
O10 C76 C75 106.2(6)
C77 O11 C80 107.8(5)
C77 O11 Li3 120.8(4)
C80 O11 Li3 124.0(5)
O11 C77 C78 106.8(7)
C77 C78 C79 104.4(6)
C80 C79 C78 102.4(6)
C79 C80 O11 108.2(7)
O3 Li1 O2 84.8(3)
O3 Li1 O8 117.3(4)
O2 Li1 O8 113.9(4)
O3 Li1 O7 115.4(4)
O2 Li1 O7 126.6(4)
O8 Li1 O7 100.0(3)
O3 Li1 Ce1 42.43(16)
O2 Li1 Ce1 42.42(16)
O8 Li1 Ce1 127.3(4)
O7 Li1 Ce1 132.4(4)
O4 Li2 O9 135.8(6)
O4 Li2 O5 94.2(3)
O9 Li2 O5 129.9(5)
O4 Li2 Ce1 46.61(18)
O9 Li2 Ce1 177.3(5)
O5 Li2 Ce1 47.64(18)
O10 Li3 O11 97.8(4)
O10 Li3 O1 120.2(5)
O11 Li3 O1 110.1(4)
O10 Li3 O6 136.7(4)
O11 Li3 O6 103.3(4)
O1 Li3 O6 87.1(3)
O10 Li3 Ce1 149.7(4)
O11 Li3 Ce1 111.5(3)
O1 Li3 Ce1 42.86(18)
O6 Li3 Ce1 44.31(17)
O1' Ce1' O2' 75.14(10)
O1' Ce1' O3' 118.77(10)
O2' Ce1' O3' 68.92(9)
O1' Ce1' O6' 72.34(11)
O2' Ce1' O6' 136.25(9)
O3' Ce1' O6' 154.10(10)
O1' Ce1' O5' 89.09(11)
O2' Ce1' O5' 130.48(11)
O3' Ce1' O5' 79.34(10)
O6' Ce1' O5' 77.48(11)
O1' Ce1' O4' 156.00(10)
O2' Ce1' O4' 128.57(10)
O3' Ce1' O4' 73.77(9)
O6' Ce1' O4' 88.33(10)
O5' Ce1' O4' 72.56(10)
O1' Ce1' N1' 107.13(13)
O2' Ce1' N1' 79.59(13)
O3' Ce1' N1' 112.76(12)
O6' Ce1' N1' 82.86(13)
O5' Ce1' N1' 149.36(12)
O4' Ce1' N1' 83.69(12)
O1' Ce1' Li2' 125.06(19)
O2' Ce1' Li2' 139.50(18)
O3' Ce1' Li2' 70.62(18)
O6' Ce1' Li2' 83.87(18)
O5' Ce1' Li2' 36.80(19)
O4' Ce1' Li2' 35.93(19)
N1' Ce1' Li2' 118.3(2)
O1' Ce1' Li3' 35.84(16)
O2' Ce1' Li3' 105.84(15)
O3' Ce1' Li3' 149.44(16)
O6' Ce1' Li3' 36.54(17)
O5' Ce1' Li3' 83.01(15)
O4' Ce1' Li3' 123.91(15)
N1' Ce1' Li3' 95.01(18)
Li2' Ce1' Li3' 108.0(2)
O1' Ce1' Li1' 94.78(16)
O2' Ce1' Li1' 33.94(14)
O3' Ce1' Li1' 35.29(14)
O6' Ce1' Li1' 167.00(16)
O5' Ce1' Li1' 104.63(15)
O4' Ce1' Li1' 104.59(15)
N1' Ce1' Li1' 99.81(17)
Li2' Ce1' Li1' 105.6(2)
Li3' Ce1' Li1' 130.5(2)
C1' O1' Li3' 130.5(3)
C1' O1' Ce1' 126.5(2)
Li3' O1' Ce1' 101.0(3)
C20' O2' Li1' 129.9(3)
C20' O2' Ce1' 125.7(2)
Li1' O2' Ce1' 104.2(2)
C21' O3' Li1' 125.3(3)
C21' O3' Ce1' 132.6(2)
Li1' O3' Ce1' 101.6(3)
C40' O4' Li2' 125.3(4)
C40' O4' Ce1' 121.0(2)
Li2' O4' Ce1' 97.1(3)
C41' O5' Li2' 117.2(4)
C41' O5' Ce1' 128.7(3)
Li2' O5' Ce1' 96.2(3)
C60' O6' Li3' 137.5(4)
C60' O6' Ce1' 115.9(2)
Li3' O6' Ce1' 98.3(3)
N2' N1' Ce1' 144.8(3)
N3' N2' N1' 178.5(6)
O1' C1' C10' 121.7(4)
O1' C1' C2' 117.6(4)
C10' C1' C2' 120.7(4)
C3' C2' C1' 121.0(4)
C2' C3' C4' 120.9(5)
C3' C4' C9' 119.4(4)
C3' C4' C5' 121.6(5)
C9' C4' C5' 118.9(4)
C6' C5' C4' 121.2(6)
C7' C6' C5' 119.4(6)
C6' C7' C8' 122.3(5)
C7' C8' C9' 120.2(5)
C4' C9' C8' 118.1(4)
C4' C9' C10' 120.5(4)
C8' C9' C10' 121.3(4)
C1' C10' C9' 117.1(4)
C1' C10' C11' 121.7(4)
C9' C10' C11' 121.1(4)
C20' C11' C12' 120.0(4)
C20' C11' C10' 118.5(4)
C12' C11' C10' 121.5(4)
C13' C12' C11' 123.8(4)
C13' C12' C17' 117.3(4)
C11' C12' C17' 118.9(4)
C14' C13' C12' 122.3(5)
C13' C14' C15' 120.5(5)
C16' C15' C14' 118.7(4)
C15' C16' C17' 123.2(5)
C18' C17' C16' 122.6(4)
C18' C17' C12' 119.4(4)
C16' C17' C12' 118.1(4)
C19' C18' C17' 120.3(4)
C18' C19' C20' 121.6(4)
O2' C20' C11' 122.4(4)
O2' C20' C19' 118.0(4)
C11' C20' C19' 119.6(4)
O3' C21' C30' 122.3(4)
O3' C21' C22' 117.3(3)
C30' C21' C22' 120.4(4)
C23' C22' C21' 120.8(4)
C22' C23' C24' 120.8(4)
C29' C24' C23' 119.0(4)
C29' C24' C25' 119.1(4)
C23' C24' C25' 121.8(4)
C26' C25' C24' 121.3(4)
C25' C26' C27' 119.5(4)
C28' C27' C26' 120.6(4)
C27' C28' C29' 122.5(4)
C24' C29' C28' 116.6(4)
C24' C29' C30' 120.3(4)
C28' C29' C30' 123.0(4)
C21' C30' C29' 118.2(4)
C21' C30' C31' 121.4(4)
C29' C30' C31' 120.4(4)
C40' C31' C32' 119.9(4)
C40' C31' C30' 118.8(4)
C32' C31' C30' 121.3(4)
C37' C32' C33' 117.3(4)
C37' C32' C31' 119.1(4)
C33' C32' C31' 123.4(4)
C34' C33' C32' 122.3(5)
C33' C34' C35' 120.8(5)
C36' C35' C34' 119.8(5)
C35' C36' C37' 120.5(5)
C32' C37' C38' 119.8(4)
C32' C37' C36' 119.2(4)
C38' C37' C36' 121.0(4)
C39' C38' C37' 120.0(4)
C38' C39' C40' 121.6(4)
O4' C40' C31' 122.2(4)
O4' C40' C39' 118.3(4)
C31' C40' C39' 119.5(4)
O5' C41' C50' 121.3(4)
O5' C41' C42' 119.2(4)
C50' C41' C42' 119.6(4)
O5' C41' Li2' 37.4(3)
C50' C41' Li2' 96.1(3)
C42' C41' Li2' 133.9(4)
C43' C42' C41' 121.8(4)
C42' C43' C44' 119.8(5)
C49' C44' C43' 119.8(4)
C49' C44' C45' 120.2(5)
C43' C44' C45' 119.9(5)
C46' C45' C44' 120.1(5)
C45' C46' C47' 120.5(5)
C48' C47' C46' 120.2(5)
C47' C48' C49' 121.0(5)
C44' C49' C48' 118.0(4)
C44' C49' C50' 120.0(4)
C48' C49' C50' 121.9(4)
C41' C50' C49' 118.6(4)
C41' C50' C51' 120.6(4)
C49' C50' C51' 120.7(4)
C60' C51' C52' 119.6(4)
C60' C51' C50' 119.1(4)
C52' C51' C50' 121.2(4)
C53' C52' C57' 118.5(4)
C53' C52' C51' 122.0(4)
C57' C52' C51' 119.5(4)
C54' C53' C52' 120.4(4)
C53' C54' C55' 120.7(5)
C56' C55' C54' 120.3(4)
C55' C56' C57' 121.1(5)
C58' C57' C56' 121.7(4)
C58' C57' C52' 119.3(4)
C56' C57' C52' 118.9(4)
C59' C58' C57' 120.8(4)
C58' C59' C60' 120.9(4)
O6' C60' C51' 122.1(4)
O6' C60' C59' 118.0(4)
C51' C60' C59' 119.8(4)
C64' O7' C61' 108.8(3)
C64' O7' Li1' 117.3(4)
C61' O7' Li1' 132.0(4)
O7' C61' C62' 106.1(4)
C61' C62' C63' 104.7(4)
C64' C63' C62' 101.3(4)
O7' C64' C63' 105.7(4)
C68' O8' C65' 109.9(4)
C68' O8' Li1' 116.1(4)
C65' O8' Li1' 120.6(4)
O8' C65' C66' 106.5(4)
C67' C66' C65' 104.7(5)
C68' C67' C66' 102.6(5)
O8' C68' C67' 107.9(5)
C72' O9' C69' 110.8(4)
C72' O9' Li2' 122.8(4)
C69' O9' Li2' 126.3(4)
O9' C69' C70' 106.1(5)
C71' C70' C69' 105.1(5)
C70' C71' C72' 105.0(5)
O9' C72' C71' 105.2(5)
C73' O10' C76' 101.6(6)
C73' O10' Li3' 129.7(5)
C76' O10' Li3' 117.2(5)
O10' C73' C74' 116.0(7)
C75' C74' C73' 100.7(8)
C74' C75' C76' 107.9(8)
O10' C76' C75' 109.0(7)
C80' O11' C77' 111.0(5)
C80' O11' Li3' 123.6(4)
C77' O11' Li3' 117.7(4)
O11' C77' C78' 101.9(6)
C79' C78' C77' 105.1(6)
C80' C79' C78' 103.7(6)
O11' C80' C79' 107.6(6)
O2' Li1' O7' 133.0(5)
O2' Li1' O3' 84.6(3)
O7' Li1' O3' 113.7(4)
O2' Li1' O8' 105.5(4)
O7' Li1' O8' 106.2(4)
O3' Li1' O8' 112.2(4)
O2' Li1' Ce1' 41.89(17)
O7' Li1' Ce1' 132.9(4)
O3' Li1' Ce1' 43.11(17)
O8' Li1' Ce1' 120.3(3)
O9' Li2' O4' 139.9(5)
O9' Li2' O5' 126.4(5)
O4' Li2' O5' 93.7(4)
O9' Li2' C41' 107.1(4)
O4' Li2' C41' 111.0(4)
O5' Li2' C41' 25.35(18)
O9' Li2' Ce1' 172.2(5)
O4' Li2' Ce1' 46.97(19)
O5' Li2' Ce1' 47.0(2)
C41' Li2' Ce1' 67.84(19)
O10' Li3' O1' 120.6(5)
O10' Li3' O6' 130.2(4)
O1' Li3' O6' 88.3(3)
O10' Li3' O11' 101.4(4)
O1' Li3' O11' 108.6(4)
O6' Li3' O11' 106.4(4)
O10' Li3' Ce1' 145.0(4)
O1' Li3' Ce1' 43.20(17)
O6' Li3' Ce1' 45.13(17)
O11' Li3' Ce1' 113.1(3)

loop_
_geom_bond_atom_site_label_1
_geom_bond_atom_site_label_2
_geom_bond_distance
Ce1 O1 2.272(3)
Ce1 O2 2.283(3)
Ce1 O3 2.286(2)
Ce1 O6 2.319(3)
Ce1 O4 2.322(3)
Ce1 O5 2.349(3)
Ce1 N1 2.360(4)
Ce1 Li2 3.164(7)
Ce1 Li3 3.275(8)
Ce1 Li1 3.296(7)
O1 C1 1.346(5)
O1 Li3 1.956(8)
O2 C20 1.354(5)
O2 Li1 1.915(8)
O3 C21 1.343(5)
O3 Li1 1.903(7)
O4 C40 1.341(5)
O4 Li2 1.849(9)
O5 C41 1.331(5)
O5 Li2 1.899(9)
O6 C60 1.335(5)
O6 Li3 1.964(9)
N1 N2 1.183(5)
N2 N3 1.143(6)
C1 C2 1.403(6)
C1 C10 1.400(6)
C2 C3 1.368(7)
C3 C4 1.402(7)
C4 C5 1.410(7)
C4 C9 1.409(7)
C5 C7 1.343(8)
C6 C8 1.380(7)
C6 C7 1.396(9)
C8 C9 1.433(6)
C9 C10 1.433(6)
C10 C11 1.474(6)
C11 C20 1.387(7)
C11 C12 1.425(5)
C12 C13 1.398(6)
C12 C17 1.447(7)
C13 C14 1.370(6)
C14 C15 1.389(7)
C15 C16 1.356(7)
C16 C17 1.449(6)
C17 C18 1.393(7)
C18 C19 1.360(6)
C19 C20 1.424(7)
C21 C30 1.397(6)
C21 C22 1.420(6)
C22 C23 1.355(6)
C23 C24 1.415(6)
C24 C25 1.406(6)
C24 C29 1.429(6)
C25 C26 1.362(7)
C26 C27 1.404(7)
C27 C28 1.353(6)
C28 C29 1.420(6)
C29 C30 1.426(5)
C30 C31 1.488(6)
C31 C40 1.379(5)
C31 C32 1.440(5)
C32 C33 1.413(5)
C32 C37 1.430(6)
C33 C34 1.367(6)
C34 C35 1.406(7)
C35 C36 1.367(7)
C36 C37 1.411(6)
C37 C38 1.422(6)
C38 C39 1.345(6)
C39 C40 1.436(6)
C41 C42 1.413(6)
C41 C50 1.408(5)
C42 C43 1.361(7)
C43 C44 1.411(7)
C44 C45 1.399(6)
C44 C49 1.438(6)
C45 C46 1.358(8)
C46 C47 1.384(8)
C47 C48 1.381(6)
C48 C49 1.426(6)
C49 C50 1.396(6)
C50 C51 1.485(6)
C51 C60 1.381(6)
C51 C52 1.425(5)
C52 C57 1.420(6)
C52 C53 1.424(6)
C53 C54 1.386(6)
C54 C55 1.390(7)
C55 C56 1.359(7)
C56 C57 1.420(6)
C57 C58 1.399(7)
C58 C59 1.361(7)
C59 C60 1.417(6)
O7 C61 1.416(7)
O7 C64 1.445(6)
O7 Li1 1.939(8)
C61 C62 1.496(8)
C62 C63 1.456(8)
C63 C64 1.477(8)
O8 C68 1.435(7)
O8 C65 1.440(6)
O8 Li1 1.923(8)
C65 C66 1.440(9)
C66 C67 1.446(10)
C67 C68 1.497(9)
O9 C72 1.438(5)
O9 C69 1.440(5)
O9 Li2 1.872(7)
C69 C70 1.482(6)
C70 C71 1.450(6)
C71 C72 1.500(6)
O10 C73 1.440(7)
O10 C76 1.447(7)
O10 Li3 1.921(9)
C73 C74 1.481(8)
C74 C75 1.457(10)
C75 C76 1.473(9)
O11 C77 1.407(7)
O11 C80 1.455(8)
O11 Li3 1.940(8)
C77 C78 1.485(10)
C78 C79 1.498(11)
C79 C80 1.443(9)
Ce1' O1' 2.265(3)
Ce1' O2' 2.265(3)
Ce1' O3' 2.295(2)
Ce1' O6' 2.326(3)
Ce1' O5' 2.333(3)
Ce1' O4' 2.335(3)
Ce1' N1' 2.345(4)
Ce1' Li2' 3.170(8)
Ce1' Li3' 3.248(7)
Ce1' Li1' 3.289(7)
O1' C1' 1.366(5)
O1' Li3' 1.937(8)
O2' C20' 1.337(5)
O2' Li1' 1.894(8)
O3' C21' 1.340(4)
O3' Li1' 1.940(7)
O4' C40' 1.337(5)
O4' Li2' 1.875(10)
O5' C41' 1.345(5)
O5' Li2' 1.910(9)
O6' C60' 1.336(5)
O6' Li3' 1.954(8)
N1' N2' 1.189(5)
N2' N3' 1.161(6)
C1' C10' 1.397(6)
C1' C2' 1.418(6)
C2' C3' 1.368(7)
C3' C4' 1.386(6)
C4' C9' 1.418(6)
C4' C5' 1.417(7)
C5' C6' 1.370(8)
C6' C7' 1.369(8)
C7' C8' 1.365(6)
C8' C9' 1.421(6)
C9' C10' 1.449(6)
C10' C11' 1.475(6)
C11' C20' 1.374(6)
C11' C12' 1.424(6)
C12' C13' 1.419(6)
C12' C17' 1.440(6)
C13' C14' 1.360(6)
C14' C15' 1.421(8)
C15' C16' 1.350(7)
C16' C17' 1.420(6)
C17' C18' 1.393(6)
C18' C19' 1.361(6)
C19' C20' 1.419(6)
C21' C30' 1.384(6)
C21' C22' 1.433(6)
C22' C23' 1.357(6)
C23' C24' 1.417(6)
C24' C29' 1.407(6)
C24' C25' 1.422(5)
C25' C26' 1.358(6)
C26' C27' 1.396(6)
C27' C28' 1.337(6)
C28' C29' 1.430(6)
C29' C30' 1.451(5)
C30' C31' 1.485(6)
C31' C40' 1.386(6)
C31' C32' 1.427(6)
C32' C37' 1.411(6)
C32' C33' 1.419(6)
C33' C34' 1.344(6)
C34' C35' 1.409(7)
C35' C36' 1.351(8)
C36' C37' 1.451(7)
C37' C38' 1.419(7)
C38' C39' 1.352(7)
C39' C40' 1.420(6)
C41' C50' 1.398(5)
C41' C42' 1.412(6)
C41' Li2' 2.794(10)
C42' C43' 1.355(7)
C43' C44' 1.420(7)
C44' C49' 1.394(6)
C44' C45' 1.432(7)
C45' C46' 1.351(8)
C46' C47' 1.408(8)
C47' C48' 1.368(7)
C48' C49' 1.423(6)
C49' C50' 1.437(6)
C50' C51' 1.478(6)
C51' C60' 1.388(6)
C51' C52' 1.434(5)
C52' C53' 1.416(6)
C52' C57' 1.418(6)
C53' C54' 1.366(6)
C54' C55' 1.403(7)
C55' C56' 1.346(7)
C56' C57' 1.418(6)
C57' C58' 1.404(7)
C58' C59' 1.371(6)
C59' C60' 1.419(6)
O7' C64' 1.436(5)
O7' C61' 1.463(6)
O7' Li1' 1.937(9)
C61' C62' 1.492(7)
C62' C63' 1.522(7)
C63' C64' 1.506(7)
O8' C68' 1.416(7)
O8' C65' 1.429(6)
O8' Li1' 1.932(9)
C65' C66' 1.515(8)
C66' C67' 1.509(9)
C67' C68' 1.495(8)
O9' C72' 1.428(5)
O9' C69' 1.448(6)
O9' Li2' 1.849(9)
C69' C70' 1.481(6)
C70' C71' 1.479(7)
C71' C72' 1.518(7)
O10' C73' 1.464(9)
O10' C76' 1.477(8)
O10' Li3' 1.913(8)
C73' C74' 1.573(8)
C74' C75' 1.457(8)
C75' C76' 1.584(8)
O11' C80' 1.417(8)
O11' C77' 1.431(7)
O11' Li3' 1.963(8)
C77' C78' 1.524(10)
C78' C79' 1.464(10)
C79' C80' 1.453(9)

loop_
_platon_squeeze_void_nr
_platon_squeeze_void_average_x
_platon_squeeze_void_average_y
_platon_squeeze_void_average_z
_platon_squeeze_void_volume
_platon_squeeze_void_count_electrons
_platon_squeeze_void_content
1 0.515 -0.021 0.252 438 89 ' '
2 0.485 0.058 0.748 438 89 ' '
3 0.062 0.126 0.753 13 2 ' '
4 0.931 0.151 0.573 12 1 ' '
5 0.872 0.417 0.945 10 1 ' '
6 0.937 0.626 0.247 13 2 ' '
7 0.068 0.651 0.427 12 1 ' '
8 0.128 0.917 0.055 10 1 ' '
